data_7116431
loop_
_publ_author_name
'Han-Yuan Gong'
'Feng Tang'
'Brett M. Rambo'
'Rui Cao'
'Jun-Feng Xiang'
'Jonathan L. Sessler'

_publ_section_title
;
 Aromatic sulfonate anion-induced pseudorotaxanes: environmentally benign
 synthesis, selectivity, and structural characterization
;
_journal_name_full Chem.Commun.
_journal_page_first 1795
_journal_paper_doi 10.1039/C4cc08284B
_journal_volume 51
_journal_year 2015
_chemical_formula_sum 'C58 H61 N10 O19.5 S4'
_chemical_formula_weight 1338.41
_chemical_name_systematic
; 
 ? 
;
_space_group_IT_number 2
_symmetry_cell_setting triclinic
_symmetry_space_group_name_Hall '-P 1'
_symmetry_space_group_name_H-M 'P -1'
_atom_sites_solution_hydrogens geom
_atom_sites_solution_primary direct
_atom_sites_solution_secondary difmap
_audit_creation_method SHELXL-97
_audit_update_record
;
2014-10-19 deposited with the CCDC.
2014-11-21 downloaded from the CCDC.
;
_cell_angle_alpha 72.658(3)
_cell_angle_beta 78.079(3)
_cell_angle_gamma 72.902(3)
_cell_formula_units_Z 2
_cell_length_a 12.2027(15)
_cell_length_b 13.5862(16)
_cell_length_c 19.851(2)
_cell_measurement_reflns_used 9464
_cell_measurement_temperature 153(2)
_cell_measurement_theta_max 25.00
_cell_measurement_theta_min 0.91
_cell_volume 2977.0(6)
_computing_cell_refinement 'Bruker SAINT'
_computing_data_collection 'Bruker APEX2'
_computing_data_reduction 'Bruker SAINT'
_computing_molecular_graphics 'Bruker SHELXTL'
_computing_publication_material 'Bruker SHELXTL'
_computing_structure_refinement 'SHELXL-97 (Sheldrick, 2008)'
_computing_structure_solution 'SHELXS-97 (Sheldrick, 2008)'
_diffrn_ambient_temperature 153(2)
_diffrn_measured_fraction_theta_full 0.901
_diffrn_measured_fraction_theta_max 0.901
_diffrn_measurement_device_type 'Bruker APEX-II CCD'
_diffrn_measurement_method '\f and \w scans'
_diffrn_radiation_monochromator graphite
_diffrn_radiation_source 'fine-focus sealed tube'
_diffrn_radiation_type MoK\a
_diffrn_radiation_wavelength 0.71073
_diffrn_reflns_av_R_equivalents 0.0473
_diffrn_reflns_av_sigmaI/netI 0.1059
_diffrn_reflns_limit_h_max 14
_diffrn_reflns_limit_h_min -14
_diffrn_reflns_limit_k_max 16
_diffrn_reflns_limit_k_min -15
_diffrn_reflns_limit_l_max 13
_diffrn_reflns_limit_l_min -23
_diffrn_reflns_number 17950
_diffrn_reflns_theta_full 25.00
_diffrn_reflns_theta_max 25.00
_diffrn_reflns_theta_min 0.91
_diffrn_standards_number 0
_exptl_absorpt_coefficient_mu 0.246
_exptl_absorpt_correction_T_max 0.980
_exptl_absorpt_correction_T_min 0.959
_exptl_absorpt_correction_type multi-scan
_exptl_absorpt_process_details
;
Abscor. T. Higashi (2001).  The Rigaku Corporation, Tokyo, Japan.
;
_exptl_crystal_colour colorless
_exptl_crystal_density_diffrn 1.493
_exptl_crystal_density_method 'not measured'
_exptl_crystal_description Prism
_exptl_crystal_F_000 1398
_exptl_crystal_size_max 0.22
_exptl_crystal_size_mid 0.14
_exptl_crystal_size_min 0.08
_refine_diff_density_max 0.831
_refine_diff_density_min -0.377
_refine_diff_density_rms 0.092
_refine_ls_extinction_method none
_refine_ls_goodness_of_fit_ref 1.017
_refine_ls_hydrogen_treatment constr
_refine_ls_matrix_type full
_refine_ls_number_parameters 891
_refine_ls_number_reflns 9464
_refine_ls_number_restraints 194
_refine_ls_restrained_S_all 1.011
_refine_ls_R_factor_all 0.1738
_refine_ls_R_factor_gt 0.0952
_refine_ls_shift/su_max 0.000
_refine_ls_shift/su_mean 0.000
_refine_ls_structure_factor_coef Fsqd
_refine_ls_weighting_details 'calc w=1/[\s^2^(Fo^2^)+(0.0500P)^2^+18.0000P] where P=(Fo^2^+2Fc^2^)/3'
_refine_ls_weighting_scheme calc
_refine_ls_wR_factor_gt 0.1967
_refine_ls_wR_factor_ref 0.2351
_reflns_number_gt 5059
_reflns_number_total 9464
_reflns_threshold_expression >2sigma(I)
_cod_data_source_file c4cc08284b2.cif
_cod_data_source_block c
_cod_original_sg_symbol_H-M P-1
_cod_original_formula_sum 'C58 H61 N10 O19.50 S4'
_cod_database_code 7116431

loop_
_symmetry_equiv_pos_as_xyz
'x, y, z'
'-x, -y, -z'

loop_
_atom_site_label
_atom_site_type_symbol
_atom_site_fract_x
_atom_site_fract_y
_atom_site_fract_z
_atom_site_U_iso_or_equiv
_atom_site_adp_type
_atom_site_occupancy
_atom_site_symmetry_multiplicity
_atom_site_calc_flag
_atom_site_refinement_flags
_atom_site_disorder_assembly
_atom_site_disorder_group
N1 N 0.2493(5) 0.8810(4) -0.1045(3) 0.0301(14) Uani 1 1 d . . .
N2 N 0.4310(5) 0.8061(4) -0.1044(3) 0.0296(14) Uani 1 1 d . . .
N3 N 0.6154(5) 0.7020(4) -0.1208(3) 0.0282(14) Uani 1 1 d . . .
N4 N 0.7926(4) 0.5878(4) -0.1425(3) 0.0255(13) Uani 1 1 d . . .
N5 N 0.9275(4) 0.4561(4) -0.1656(3) 0.0242(13) Uani 1 1 d . . .
N6 N 0.9362(5) 0.4318(5) 0.3321(3) 0.0364(16) Uani 1 1 d . . .
N7 N 0.8023(5) 0.5672(5) 0.3512(3) 0.0345(15) Uani 1 1 d . . .
N8 N 0.6262(6) 0.6834(5) 0.3678(3) 0.0388(16) Uani 1 1 d . . .
N9 N 0.4409(5) 0.7918(5) 0.3827(3) 0.0385(16) Uani 1 1 d . . .
N10 N 0.2622(5) 0.8721(5) 0.3808(3) 0.0409(17) Uani 1 1 d . . .
S1 S 0.78296(15) 0.49445(16) 0.09635(10) 0.0317(5) Uani 1 1 d . . .
S2 S 0.21837(17) 0.50767(18) 0.40099(11) 0.0427(6) Uani 1 1 d . . .
S3 S 0.18151(19) 0.00510(18) 0.67340(13) 0.0492(6) Uani 1 1 d D . .
S4 S 0.65501(18) 0.11982(18) 0.88218(12) 0.0442(6) Uani 1 1 d D . .
O1 O 0.8889(4) 0.4934(4) 0.0481(3) 0.0443(14) Uani 1 1 d . . .
O1W O 0.4197(6) 0.6026(5) 0.2373(4) 0.086(2) Uani 1 1 d . . .
O2 O 0.7379(4) 0.5900(4) 0.1206(3) 0.0502(15) Uani 1 1 d . . .
O2W O -0.0013(5) 0.7143(4) 0.2986(3) 0.0556(16) Uani 1 1 d . . .
O3 O 0.7925(4) 0.3989(4) 0.1555(3) 0.0475(15) Uani 1 1 d . . .
O3W O 0.5710(7) 0.4048(6) 0.2429(4) 0.101(3) Uani 1 1 d . . .
O4 O 0.2596(5) 0.4090(5) 0.3808(4) 0.0668(19) Uani 1 1 d . . .
O4W O 0.0096(4) 0.2752(4) 0.1965(3) 0.0501(15) Uani 1 1 d . . .
O5 O 0.2129(4) 0.5989(5) 0.3392(3) 0.0517(15) Uani 1 1 d . . .
O5W O 0.9385(6) -0.0585(5) 0.7998(4) 0.083(2) Uani 1 1 d . . .
O6 O 0.1095(4) 0.5177(5) 0.4474(3) 0.067(2) Uani 1 1 d . . .
O6W O 0.3824(7) -0.2431(6) 0.6357(5) 0.110(3) Uani 1 1 d . . .
O7 O 0.0697(5) 0.0712(4) 0.6958(3) 0.0523(15) Uani 1 1 d . A .
O7W O 0.3804(7) 0.0167(6) 0.4831(5) 0.102(3) Uani 1 1 d . . .
O8 O 0.1887(5) -0.1071(4) 0.6997(4) 0.0661(19) Uani 1 1 d . A .
O8W O 0.6060(10) -0.2043(9) 0.6209(7) 0.062(3) Uani 0.50 1 d P . .
O9 O 0.2147(5) 0.0350(5) 0.5963(3) 0.0706(19) Uani 1 1 d . A .
O10 O 0.6576(5) 0.0418(4) 0.9504(3) 0.0605(17) Uani 1 1 d . . .
O11 O 0.7625(5) 0.1016(5) 0.8344(3) 0.0626(18) Uani 1 1 d . . .
O12 O 0.6147(4) 0.2263(4) 0.8888(3) 0.0533(16) Uani 1 1 d . . .
C1 C 0.1316(5) 0.9412(6) -0.0829(4) 0.0359(19) Uani 1 1 d . . .
H1A H 0.0859 0.9632 -0.1219 0.043 Uiso 1 1 calc R . .
H1B H 0.1356 1.0045 -0.0715 0.043 Uiso 1 1 calc R . .
C2 C 0.3434(6) 0.8749(5) -0.0777(4) 0.0315(18) Uani 1 1 d . . .
H2A H 0.3470 0.9119 -0.0460 0.038 Uiso 1 1 calc R . .
C3 C 0.2782(6) 0.8122(6) -0.1476(4) 0.0349(18) Uani 1 1 d . . .
H3A H 0.2284 0.7999 -0.1721 0.042 Uiso 1 1 calc R . .
C4 C 0.3902(6) 0.7668(6) -0.1478(4) 0.0312(17) Uani 1 1 d . . .
H4A H 0.4336 0.7171 -0.1729 0.037 Uiso 1 1 calc R . .
C5 C 0.5475(6) 0.7771(6) -0.0908(4) 0.0313(18) Uani 1 1 d . . .
C6 C 0.5846(6) 0.8255(6) -0.0511(4) 0.0367(19) Uani 1 1 d . . .
H6A H 0.5337 0.8785 -0.0312 0.044 Uiso 1 1 calc R . .
C7 C 0.6993(6) 0.7928(6) -0.0417(4) 0.0349(18) Uani 1 1 d . . .
H7A H 0.7275 0.8232 -0.0147 0.042 Uiso 1 1 calc R . .
C8 C 0.7732(6) 0.7140(6) -0.0728(4) 0.0362(19) Uani 1 1 d . . .
H8A H 0.8515 0.6913 -0.0679 0.043 Uiso 1 1 calc R . .
C9 C 0.7268(6) 0.6711(6) -0.1107(4) 0.0316(17) Uani 1 1 d . . .
C10 C 0.8965(5) 0.5244(5) -0.1266(4) 0.0264(16) Uani 1 1 d . . .
H10A H 0.9385 0.5285 -0.0938 0.032 Uiso 1 1 calc R . .
C11 C 0.7587(6) 0.5575(6) -0.1922(4) 0.0368(19) Uani 1 1 d . . .
H11A H 0.6904 0.5882 -0.2125 0.044 Uiso 1 1 calc R . .
C12 C 0.8422(6) 0.4749(6) -0.2064(4) 0.0325(18) Uani 1 1 d . . .
H12A H 0.8426 0.4369 -0.2384 0.039 Uiso 1 1 calc R . .
C13 C 1.0281(5) 0.3650(5) -0.1594(4) 0.0289(17) Uani 1 1 d . . .
H13A H 1.0932 0.3851 -0.1512 0.035 Uiso 1 1 calc R . .
H13B H 1.0491 0.3425 -0.2034 0.035 Uiso 1 1 calc R . .
C14 C 1.0004(5) 0.2746(5) -0.0984(4) 0.0259(16) Uani 1 1 d . . .
C15 C 1.0299(5) 0.2615(5) -0.0329(4) 0.0287(17) Uani 1 1 d . . .
H15A H 1.0762 0.3017 -0.0279 0.034 Uiso 1 1 calc R . .
C16 C 0.9916(6) 0.1891(6) 0.0259(4) 0.0336(18) Uani 1 1 d . . .
H16A H 1.0110 0.1820 0.0703 0.040 Uiso 1 1 calc R . .
C17 C 0.9249(5) 0.1273(5) 0.0191(4) 0.0295(17) Uani 1 1 d . . .
C18 C 0.8999(6) 0.1382(6) -0.0483(4) 0.0333(18) Uani 1 1 d . . .
H18A H 0.8565 0.0959 -0.0539 0.040 Uiso 1 1 calc R . .
C19 C 0.9374(5) 0.2098(5) -0.1064(4) 0.0305(17) Uani 1 1 d . . .
H19A H 0.9207 0.2150 -0.1512 0.037 Uiso 1 1 calc R . .
C20 C 1.0345(6) 0.3379(6) 0.3430(4) 0.040(2) Uani 1 1 d . . .
H20A H 1.1010 0.3574 0.3499 0.048 Uiso 1 1 calc R . .
H20B H 1.0552 0.3089 0.3016 0.048 Uiso 1 1 calc R . .
C21 C 0.9062(6) 0.5034(6) 0.3678(4) 0.0352(19) Uani 1 1 d . . .
H21A H 0.9488 0.5098 0.3994 0.042 Uiso 1 1 calc R . .
C22 C 0.8523(7) 0.4466(7) 0.2913(4) 0.042(2) Uani 1 1 d . . .
H22A H 0.8527 0.4055 0.2612 0.050 Uiso 1 1 calc R . .
C23 C 0.7690(7) 0.5323(6) 0.3030(4) 0.040(2) Uani 1 1 d . . .
H23A H 0.7013 0.5622 0.2820 0.048 Uiso 1 1 calc R . .
C24 C 0.7369(7) 0.6482(6) 0.3822(4) 0.0371(19) Uani 1 1 d . . .
C25 C 0.7795(7) 0.6877(6) 0.4251(4) 0.045(2) Uani 1 1 d . . .
H25A H 0.8568 0.6640 0.4324 0.054 Uiso 1 1 calc R . .
C26 C 0.7045(7) 0.7626(6) 0.4561(4) 0.043(2) Uani 1 1 d . . .
H26A H 0.7302 0.7902 0.4858 0.052 Uiso 1 1 calc R . .
C27 C 0.5915(7) 0.7978(6) 0.4439(5) 0.047(2) Uani 1 1 d . . .
H27A H 0.5388 0.8475 0.4658 0.056 Uiso 1 1 calc R . .
C28 C 0.5598(6) 0.7571(6) 0.3987(4) 0.0369(19) Uani 1 1 d . . .
C29 C 0.3557(7) 0.8649(6) 0.4076(4) 0.046(2) Uani 1 1 d . . .
H29A H 0.3612 0.9034 0.4379 0.055 Uiso 1 1 calc R . .
C30 C 0.4012(7) 0.7515(7) 0.3388(4) 0.044(2) Uani 1 1 d . . .
H30A H 0.4428 0.7001 0.3148 0.053 Uiso 1 1 calc R . .
C31 C 0.2873(7) 0.8040(7) 0.3388(4) 0.048(2) Uani 1 1 d . . .
H31A H 0.2357 0.7946 0.3141 0.057 Uiso 1 1 calc R . .
C32 C 0.1451(7) 0.9383(6) 0.4033(5) 0.051(2) Uani 1 1 d . . .
H32A H 0.0972 0.9600 0.3655 0.061 Uiso 1 1 calc R . .
H32B H 0.1537 1.0019 0.4122 0.061 Uiso 1 1 calc R . .
C33 C 0.0879(6) 0.8747(6) 0.4700(4) 0.0383(19) Uani 1 1 d . . .
C34 C 0.0211(6) 0.8123(6) 0.4655(4) 0.044(2) Uani 1 1 d . . .
H34A H 0.0042 0.8145 0.4214 0.053 Uiso 1 1 calc R . .
C35 C -0.0214(6) 0.7460(6) 0.5263(4) 0.0380(19) Uani 1 1 d . . .
H35A H -0.0654 0.7028 0.5227 0.046 Uiso 1 1 calc R . .
C36 C 0.0005(6) 0.7429(6) 0.5927(4) 0.0348(18) Uani 1 1 d . . .
C37 C 0.0644(6) 0.8097(6) 0.5969(4) 0.042(2) Uani 1 1 d . . .
H37A H 0.0788 0.8100 0.6410 0.051 Uiso 1 1 calc R . .
C38 C 0.1066(6) 0.8755(6) 0.5361(5) 0.043(2) Uani 1 1 d . . .
H38A H 0.1481 0.9210 0.5395 0.052 Uiso 1 1 calc R . .
C39 C 0.6324(5) 0.4021(5) -0.0274(3) 0.0237(15) Uani 1 1 d . . .
H39A H 0.6545 0.3539 -0.0556 0.028 Uiso 1 1 calc R . .
C40 C 0.7118(5) 0.4134(5) 0.0069(4) 0.0257(16) Uani 1 1 d . . .
H40A H 0.7876 0.3725 0.0028 0.031 Uiso 1 1 calc R . .
C41 C 0.6790(5) 0.4867(5) 0.0482(4) 0.0233(16) Uani 1 1 d . . .
C42 C 0.5687(5) 0.5475(5) 0.0561(3) 0.0226(15) Uani 1 1 d . . .
H42A H 0.5491 0.5954 0.0843 0.027 Uiso 1 1 calc R . .
C43 C 0.4835(5) 0.5372(5) 0.0208(3) 0.0234(15) Uani 1 1 d . . .
C44 C 0.3681(6) 0.5996(6) 0.5266(4) 0.0351(18) Uani 1 1 d . . .
H44A H 0.3456 0.6477 0.5548 0.042 Uiso 1 1 calc R . .
C45 C 0.2899(6) 0.5891(6) 0.4901(4) 0.0337(18) Uani 1 1 d . . .
H45A H 0.2144 0.6309 0.4933 0.040 Uiso 1 1 calc R . .
C46 C 0.3219(6) 0.5171(6) 0.4486(4) 0.0339(18) Uani 1 1 d . . .
C47 C 0.4319(6) 0.4550(6) 0.4425(4) 0.0349(18) Uani 1 1 d . . .
H47A H 0.4520 0.4068 0.4144 0.042 Uiso 1 1 calc R . .
C48 C 0.5162(6) 0.4638(6) 0.4791(4) 0.0313(17) Uani 1 1 d . . .
C49 C 0.2605(10) 0.0476(13) 0.7243(9) 0.041(5) Uani 0.40 1 d PGDU A 1
C50 C 0.2112(8) 0.1218(11) 0.7643(8) 0.038(3) Uani 0.40 1 d PGU A 1
H50A H 0.1325 0.1543 0.7663 0.045 Uiso 0.40 1 calc PR A 1
C51 C 0.2795(10) 0.1473(11) 0.8014(7) 0.057(5) Uani 0.40 1 d PGU A 1
H51A H 0.2465 0.1969 0.8281 0.069 Uiso 0.40 1 calc PR A 1
C52 C 0.3971(10) 0.0986(13) 0.7984(9) 0.046(6) Uani 0.40 1 d PGDU A 1
C57 C 0.4465(8) 0.0244(12) 0.7584(9) 0.038(5) Uani 0.40 1 d PGDU A 1
C58 C 0.3782(11) -0.0011(11) 0.7214(8) 0.049(6) Uani 0.40 1 d PGU A 1
H58A H 0.4112 -0.0508 0.6946 0.059 Uiso 0.40 1 calc PR A 1
C53 C 0.4657(15) 0.1235(17) 0.8374(11) 0.052(6) Uani 0.40 1 d PDU A 1
H53A H 0.4328 0.1724 0.8647 0.062 Uiso 0.40 1 calc PR A 1
C54 C 0.5808(14) 0.0746(19) 0.8341(14) 0.043(6) Uani 0.40 1 d PDU A 1
C55 C 0.6310(12) -0.0011(14) 0.7960(10) 0.040(4) Uani 0.40 1 d PDU A 1
H55A H 0.7093 -0.0346 0.7953 0.048 Uiso 0.40 1 calc PR A 1
C56 C 0.5626(12) -0.0265(13) 0.7588(9) 0.045(5) Uani 0.40 1 d PDU A 1
H56A H 0.5955 -0.0785 0.7338 0.054 Uiso 0.40 1 calc PR A 1
C49A C 0.2958(5) 0.0217(8) 0.7065(5) 0.031(3) Uani 0.60 1 d PGDU A 2
C50A C 0.4081(6) -0.0378(7) 0.6926(5) 0.038(3) Uani 0.60 1 d PGU A 2
H50B H 0.4239 -0.0830 0.6628 0.045 Uiso 0.60 1 calc PR A 2
C51A C 0.4967(5) -0.0296(6) 0.7232(4) 0.025(2) Uani 0.60 1 d PGU A 2
H51B H 0.5718 -0.0694 0.7138 0.031 Uiso 0.60 1 calc PR A 2
C52A C 0.4730(5) 0.0380(7) 0.7677(5) 0.022(3) Uani 0.60 1 d PGDU A 2
C57A C 0.3607(6) 0.0975(7) 0.7817(5) 0.024(3) Uani 0.60 1 d PGDU A 2
C58A C 0.2721(4) 0.0893(6) 0.7510(4) 0.027(3) Uani 0.60 1 d PGU A 2
H58B H 0.1970 0.1291 0.7604 0.032 Uiso 0.60 1 calc PR A 2
C53A C 0.5611(8) 0.0453(9) 0.8000(6) 0.022(3) Uani 0.60 1 d PDU A 2
H53B H 0.6359 0.0039 0.7921 0.026 Uiso 0.60 1 calc PR A 2
C54A C 0.5378(8) 0.1132(11) 0.8432(8) 0.026(3) Uani 0.60 1 d PDU A 2
C55A C 0.4252(9) 0.1756(9) 0.8563(7) 0.031(3) Uani 0.60 1 d PDU A 2
H55B H 0.4099 0.2219 0.8853 0.037 Uiso 0.60 1 calc PR A 2
C56A C 0.3372(8) 0.1677(8) 0.8257(6) 0.034(3) Uani 0.60 1 d PDU A 2
H56B H 0.2625 0.2088 0.8341 0.040 Uiso 0.60 1 calc PR A 2

loop_
_atom_site_aniso_label
_atom_site_aniso_U_11
_atom_site_aniso_U_22
_atom_site_aniso_U_33
_atom_site_aniso_U_23
_atom_site_aniso_U_13
_atom_site_aniso_U_12
N1 0.030(3) 0.029(3) 0.029(4) -0.001(3) -0.007(3) -0.007(3)
N2 0.025(3) 0.032(4) 0.030(3) -0.003(3) -0.007(3) -0.007(3)
N3 0.028(3) 0.032(4) 0.024(3) -0.002(3) -0.006(3) -0.011(3)
N4 0.027(3) 0.024(3) 0.026(3) -0.007(3) -0.007(3) -0.004(2)
N5 0.024(3) 0.027(3) 0.022(3) -0.003(3) -0.005(2) -0.008(2)
N6 0.037(4) 0.044(4) 0.032(4) -0.004(3) -0.008(3) -0.017(3)
N7 0.039(4) 0.036(4) 0.027(4) -0.001(3) -0.001(3) -0.016(3)
N8 0.053(4) 0.034(4) 0.028(4) -0.006(3) 0.001(3) -0.015(3)
N9 0.042(4) 0.034(4) 0.035(4) 0.000(3) -0.003(3) -0.014(3)
N10 0.034(4) 0.050(4) 0.034(4) 0.006(3) -0.016(3) -0.012(3)
S1 0.0272(10) 0.0445(12) 0.0305(11) -0.0111(10) -0.0100(8) -0.0137(8)
S2 0.0382(12) 0.0609(15) 0.0360(12) -0.0050(11) -0.0119(9) -0.0253(10)
S3 0.0511(13) 0.0495(14) 0.0534(15) -0.0054(12) -0.0257(11) -0.0170(11)
S4 0.0524(13) 0.0506(14) 0.0420(13) -0.0163(11) -0.0144(10) -0.0212(10)
O1 0.026(3) 0.075(4) 0.040(3) -0.015(3) -0.003(2) -0.026(3)
O1W 0.099(5) 0.073(5) 0.074(5) -0.013(4) -0.001(4) -0.014(4)
O2 0.041(3) 0.062(4) 0.066(4) -0.035(3) -0.020(3) -0.014(3)
O2W 0.066(4) 0.060(4) 0.045(4) -0.018(3) -0.012(3) -0.014(3)
O3 0.046(3) 0.063(4) 0.038(3) 0.000(3) -0.022(3) -0.023(3)
O3W 0.120(6) 0.098(6) 0.070(6) -0.014(5) -0.002(5) -0.021(5)
O4 0.064(4) 0.067(4) 0.090(5) -0.030(4) -0.037(4) -0.017(3)
O4W 0.044(3) 0.061(4) 0.050(4) -0.020(3) -0.012(3) -0.010(3)
O5 0.046(3) 0.074(4) 0.036(3) 0.000(3) -0.014(3) -0.025(3)
O5W 0.087(5) 0.054(4) 0.083(6) -0.009(4) 0.016(4) -0.009(4)
O6 0.038(3) 0.123(6) 0.047(4) -0.011(4) -0.005(3) -0.039(4)
O6W 0.106(6) 0.105(6) 0.129(8) -0.052(6) -0.023(5) -0.013(5)
O7 0.051(4) 0.048(4) 0.063(4) -0.020(3) -0.017(3) -0.009(3)
O7W 0.124(6) 0.087(6) 0.106(7) -0.056(5) 0.011(5) -0.028(5)
O8 0.076(4) 0.040(4) 0.092(5) -0.006(3) -0.043(4) -0.017(3)
O8W 0.066(8) 0.044(7) 0.064(9) -0.022(6) 0.018(6) -0.005(6)
O9 0.071(4) 0.098(5) 0.051(4) -0.009(4) -0.014(3) -0.039(4)
O10 0.095(5) 0.052(4) 0.050(4) -0.008(3) -0.035(3) -0.029(3)
O11 0.052(4) 0.095(5) 0.055(4) -0.044(4) -0.013(3) -0.009(3)
O12 0.052(3) 0.045(4) 0.074(4) -0.035(3) -0.011(3) -0.005(3)
C1 0.024(4) 0.031(4) 0.047(5) -0.003(4) -0.014(3) 0.003(3)
C2 0.028(4) 0.025(4) 0.035(4) 0.003(4) -0.009(3) -0.005(3)
C3 0.032(4) 0.042(5) 0.034(4) -0.005(4) -0.014(3) -0.012(3)
C4 0.029(4) 0.037(4) 0.033(4) -0.017(4) -0.007(3) -0.007(3)
C5 0.029(4) 0.027(4) 0.030(4) 0.003(4) -0.004(3) -0.007(3)
C6 0.040(5) 0.032(4) 0.045(5) -0.016(4) -0.007(4) -0.010(3)
C7 0.040(4) 0.037(5) 0.037(5) -0.015(4) -0.015(4) -0.012(4)
C8 0.037(4) 0.045(5) 0.037(5) -0.013(4) -0.010(4) -0.018(4)
C9 0.033(4) 0.034(4) 0.024(4) -0.003(4) -0.003(3) -0.008(3)
C10 0.026(4) 0.026(4) 0.030(4) -0.009(4) -0.006(3) -0.008(3)
C11 0.039(4) 0.041(5) 0.037(5) -0.010(4) -0.017(4) -0.011(4)
C12 0.042(4) 0.037(5) 0.027(4) -0.014(4) -0.015(3) -0.010(4)
C13 0.026(4) 0.033(4) 0.030(4) -0.013(4) -0.003(3) -0.007(3)
C14 0.020(3) 0.024(4) 0.036(4) -0.014(3) -0.005(3) -0.001(3)
C15 0.025(4) 0.037(4) 0.030(4) -0.007(4) -0.008(3) -0.016(3)
C16 0.027(4) 0.046(5) 0.031(4) -0.009(4) -0.013(3) -0.008(3)
C17 0.016(3) 0.024(4) 0.036(4) 0.002(3) -0.004(3) 0.005(3)
C18 0.026(4) 0.037(5) 0.041(5) -0.010(4) -0.013(3) -0.009(3)
C19 0.032(4) 0.030(4) 0.031(4) -0.010(4) -0.009(3) -0.005(3)
C20 0.033(4) 0.052(5) 0.046(5) -0.020(4) -0.007(4) -0.016(4)
C21 0.030(4) 0.047(5) 0.029(4) -0.002(4) -0.005(3) -0.016(4)
C22 0.049(5) 0.053(6) 0.031(5) -0.005(4) -0.014(4) -0.025(4)
C23 0.045(5) 0.047(5) 0.033(5) -0.003(4) -0.019(4) -0.017(4)
C24 0.047(5) 0.044(5) 0.026(4) -0.004(4) -0.009(4) -0.022(4)
C25 0.040(5) 0.050(5) 0.043(5) -0.005(4) -0.007(4) -0.013(4)
C26 0.050(5) 0.047(5) 0.042(5) -0.023(4) -0.010(4) -0.010(4)
C27 0.047(5) 0.048(5) 0.049(6) -0.019(4) -0.011(4) -0.006(4)
C28 0.039(5) 0.043(5) 0.034(5) -0.008(4) -0.014(4) -0.014(4)
C29 0.054(5) 0.043(5) 0.038(5) 0.000(4) -0.009(4) -0.018(4)
C30 0.049(5) 0.060(6) 0.029(5) 0.002(4) -0.015(4) -0.030(4)
C31 0.060(6) 0.061(6) 0.035(5) -0.009(5) -0.015(4) -0.032(5)
C32 0.048(5) 0.042(5) 0.059(6) -0.003(5) -0.025(4) -0.004(4)
C33 0.030(4) 0.036(5) 0.043(5) -0.003(4) -0.015(4) 0.000(3)
C34 0.036(4) 0.055(6) 0.034(5) -0.003(4) -0.015(4) -0.001(4)
C35 0.029(4) 0.044(5) 0.047(5) -0.017(4) -0.012(4) -0.007(3)
C36 0.027(4) 0.044(5) 0.035(5) -0.011(4) -0.007(3) -0.009(3)
C37 0.047(5) 0.050(5) 0.038(5) -0.017(4) -0.016(4) -0.012(4)
C38 0.045(5) 0.038(5) 0.054(6) -0.013(4) -0.017(4) -0.013(4)
C39 0.027(4) 0.020(4) 0.022(4) -0.007(3) -0.006(3) 0.000(3)
C40 0.022(4) 0.028(4) 0.029(4) -0.007(3) -0.007(3) -0.007(3)
C41 0.019(3) 0.028(4) 0.022(4) -0.002(3) -0.003(3) -0.008(3)
C42 0.033(4) 0.023(4) 0.017(4) -0.008(3) -0.003(3) -0.012(3)
C43 0.028(4) 0.024(4) 0.019(4) 0.001(3) -0.006(3) -0.012(3)
C44 0.042(5) 0.038(5) 0.025(4) -0.006(4) 0.000(3) -0.016(4)
C45 0.027(4) 0.044(5) 0.023(4) 0.004(4) -0.001(3) -0.013(3)
C46 0.032(4) 0.047(5) 0.023(4) -0.002(4) -0.002(3) -0.017(4)
C47 0.052(5) 0.036(5) 0.022(4) -0.006(4) -0.003(3) -0.021(4)
C48 0.032(4) 0.045(5) 0.022(4) -0.003(3) -0.004(3) -0.022(4)
C49 0.042(12) 0.038(13) 0.055(15) -0.015(9) -0.024(11) -0.012(10)
C50 0.040(6) 0.032(7) 0.048(8) -0.017(5) -0.016(5) -0.006(5)
C51 0.070(11) 0.060(13) 0.054(13) -0.020(10) -0.027(11) -0.017(11)
C52 0.054(10) 0.061(14) 0.032(12) -0.001(11) -0.009(10) -0.038(10)
C57 0.044(9) 0.019(11) 0.049(13) 0.003(10) -0.014(10) -0.011(9)
C58 0.048(12) 0.046(13) 0.050(14) -0.002(11) -0.017(10) -0.009(10)
C53 0.075(14) 0.055(15) 0.040(13) -0.017(12) -0.011(12) -0.030(13)
C54 0.036(13) 0.033(16) 0.055(15) -0.007(10) 0.004(12) -0.010(10)
C55 0.050(11) 0.034(11) 0.038(11) -0.002(9) -0.013(9) -0.016(9)
C56 0.043(9) 0.052(12) 0.042(11) 0.002(9) -0.008(9) -0.027(9)
C49A 0.030(6) 0.028(8) 0.030(8) -0.003(6) -0.007(6) -0.003(6)
C50A 0.040(6) 0.032(7) 0.048(8) -0.017(5) -0.016(5) -0.006(5)
C51A 0.023(5) 0.011(6) 0.043(7) -0.014(5) -0.008(5) 0.004(4)
C52A 0.020(6) 0.023(7) 0.021(7) -0.005(5) -0.004(5) -0.003(6)
C57A 0.020(6) 0.022(7) 0.026(7) -0.009(5) -0.001(5) 0.001(5)
C58A 0.013(6) 0.024(7) 0.032(7) -0.004(5) -0.001(5) 0.006(5)
C53A 0.022(6) 0.025(7) 0.020(6) -0.007(6) -0.005(5) -0.006(5)
C54A 0.026(7) 0.025(9) 0.028(7) -0.004(6) -0.008(7) -0.005(6)
C55A 0.035(6) 0.023(7) 0.038(8) -0.015(6) -0.011(6) 0.001(5)
C56A 0.022(5) 0.031(7) 0.043(8) -0.015(6) -0.005(5) 0.005(5)

loop_
_atom_type_symbol
_atom_type_description
_atom_type_scat_dispersion_real
_atom_type_scat_dispersion_imag
_atom_type_scat_source
C C 0.0033 0.0016 'International Tables Vol C Tables 4.2.6.8 and 6.1.1.4'
N N 0.0061 0.0033 'International Tables Vol C Tables 4.2.6.8 and 6.1.1.4'
O O 0.0106 0.0060 'International Tables Vol C Tables 4.2.6.8 and 6.1.1.4'
S S 0.1246 0.1234 'International Tables Vol C Tables 4.2.6.8 and 6.1.1.4'
H H 0.0000 0.0000 'International Tables Vol C Tables 4.2.6.8 and 6.1.1.4'

loop_
_geom_angle_atom_site_label_1
_geom_angle_atom_site_label_2
_geom_angle_atom_site_label_3
_geom_angle
_geom_angle_site_symmetry_1
_geom_angle_site_symmetry_3
C2 N1 C3 108.8(6) . .
C2 N1 C1 124.4(7) . .
C3 N1 C1 126.3(6) . .
C2 N2 C4 108.6(6) . .
C2 N2 C5 126.4(6) . .
C4 N2 C5 125.0(6) . .
C5 N3 C9 117.1(6) . .
C10 N4 C11 109.3(6) . .
C10 N4 C9 125.7(6) . .
C11 N4 C9 124.9(6) . .
C10 N5 C12 108.8(6) . .
C10 N5 C13 125.6(6) . .
C12 N5 C13 125.0(6) . .
C21 N6 C22 109.8(7) . .
C21 N6 C20 125.1(6) . .
C22 N6 C20 124.3(7) . .
C21 N7 C23 108.1(7) . .
C21 N7 C24 125.8(7) . .
C23 N7 C24 125.9(7) . .
C28 N8 C24 115.5(7) . .
C29 N9 C30 110.5(7) . .
C29 N9 C28 126.0(7) . .
C30 N9 C28 123.5(7) . .
C29 N10 C31 109.8(7) . .
C29 N10 C32 122.1(8) . .
C31 N10 C32 127.6(7) . .
O2 S1 O1 113.6(3) . .
O2 S1 O3 111.9(4) . .
O1 S1 O3 112.1(3) . .
O2 S1 C41 107.5(3) . .
O1 S1 C41 106.5(3) . .
O3 S1 C41 104.5(3) . .
O4 S2 O6 114.4(4) . .
O4 S2 O5 111.8(4) . .
O6 S2 O5 110.7(4) . .
O4 S2 C46 108.1(4) . .
O6 S2 C46 106.5(4) . .
O5 S2 C46 104.7(3) . .
O8 S3 O7 113.1(4) . .
O8 S3 O9 111.7(4) . .
O7 S3 O9 112.3(4) . .
O8 S3 C49A 103.7(4) . .
O7 S3 C49A 112.5(4) . .
O9 S3 C49A 102.7(4) . .
O8 S3 C49 110.7(6) . .
O7 S3 C49 93.7(5) . .
O9 S3 C49 114.1(7) . .
C49A S3 C49 19.0(5) . .
O12 S4 O10 112.8(4) . .
O12 S4 O11 113.4(4) . .
O10 S4 O11 113.2(4) . .
O12 S4 C54 119.2(7) . .
O10 S4 C54 103.5(10) . .
O11 S4 C54 93.1(8) . .
O12 S4 C54A 99.5(5) . .
O10 S4 C54A 106.7(6) . .
O11 S4 C54A 110.1(5) . .
C54 S4 C54A 21.4(5) . .
N1 C1 C17 109.9(5) . 2_665
N1 C1 H1A 109.7 . .
C17 C1 H1A 109.7 2_665 .
N1 C1 H1B 109.7 . .
C17 C1 H1B 109.7 2_665 .
H1A C1 H1B 108.2 . .
N1 C2 N2 107.6(7) . .
N1 C2 H2A 126.2 . .
N2 C2 H2A 126.2 . .
C4 C3 N1 107.3(6) . .
C4 C3 H3A 126.4 . .
N1 C3 H3A 126.4 . .
C3 C4 N2 107.8(7) . .
C3 C4 H4A 126.1 . .
N2 C4 H4A 126.1 . .
N3 C5 C6 124.1(6) . .
N3 C5 N2 113.8(6) . .
C6 C5 N2 122.1(7) . .
C5 C6 C7 117.7(7) . .
C5 C6 H6A 121.1 . .
C7 C6 H6A 121.1 . .
C6 C7 C8 119.5(7) . .
C6 C7 H7A 120.2 . .
C8 C7 H7A 120.2 . .
C9 C8 C7 117.7(7) . .
C9 C8 H8A 121.2 . .
C7 C8 H8A 121.2 . .
N3 C9 C8 123.8(7) . .
N3 C9 N4 113.5(6) . .
C8 C9 N4 122.7(6) . .
N5 C10 N4 107.5(6) . .
N5 C10 H10A 126.3 . .
N4 C10 H10A 126.3 . .
C12 C11 N4 106.5(6) . .
C12 C11 H11A 126.7 . .
N4 C11 H11A 126.7 . .
C11 C12 N5 107.9(6) . .
C11 C12 H12A 126.1 . .
N5 C12 H12A 126.1 . .
N5 C13 C14 109.6(5) . .
N5 C13 H13A 109.8 . .
C14 C13 H13A 109.8 . .
N5 C13 H13B 109.8 . .
C14 C13 H13B 109.8 . .
H13A C13 H13B 108.2 . .
C15 C14 C19 119.4(7) . .
C15 C14 C13 119.6(6) . .
C19 C14 C13 120.9(6) . .
C14 C15 C16 120.6(6) . .
C14 C15 H15A 119.7 . .
C16 C15 H15A 119.7 . .
C17 C16 C15 120.4(7) . .
C17 C16 H16A 119.8 . .
C15 C16 H16A 119.8 . .
C16 C17 C18 118.3(6) . .
C16 C17 C1 121.7(7) . 2_665
C18 C17 C1 119.6(6) . 2_665
C19 C18 C17 121.5(7) . .
C19 C18 H18A 119.3 . .
C17 C18 H18A 119.3 . .
C18 C19 C14 119.8(7) . .
C18 C19 H19A 120.1 . .
C14 C19 H19A 120.1 . .
N6 C20 C36 108.0(6) . 2_666
N6 C20 H20A 110.1 . .
C36 C20 H20A 110.1 2_666 .
N6 C20 H20B 110.1 . .
C36 C20 H20B 110.1 2_666 .
H20A C20 H20B 108.4 . .
N6 C21 N7 108.2(7) . .
N6 C21 H21A 125.9 . .
N7 C21 H21A 125.9 . .
C23 C22 N6 106.7(7) . .
C23 C22 H22A 126.6 . .
N6 C22 H22A 126.6 . .
C22 C23 N7 107.2(7) . .
C22 C23 H23A 126.4 . .
N7 C23 H23A 126.4 . .
N8 C24 C25 123.2(8) . .
N8 C24 N7 113.5(6) . .
C25 C24 N7 123.3(7) . .
C26 C25 C24 117.5(8) . .
C26 C25 H25A 121.2 . .
C24 C25 H25A 121.2 . .
C25 C26 C27 120.5(8) . .
C25 C26 H26A 119.7 . .
C27 C26 H26A 119.7 . .
C28 C27 C26 117.2(8) . .
C28 C27 H27A 121.4 . .
C26 C27 H27A 121.4 . .
N8 C28 C27 125.9(7) . .
N8 C28 N9 113.9(7) . .
C27 C28 N9 120.2(7) . .
N10 C29 N9 106.9(8) . .
N10 C29 H29A 126.6 . .
N9 C29 H29A 126.6 . .
C31 C30 N9 104.5(8) . .
C31 C30 H30A 127.7 . .
N9 C30 H30A 127.7 . .
N10 C31 C30 108.3(7) . .
N10 C31 H31A 125.8 . .
C30 C31 H31A 125.8 . .
N10 C32 C33 110.0(6) . .
N10 C32 H32A 109.7 . .
C33 C32 H32A 109.7 . .
N10 C32 H32B 109.7 . .
C33 C32 H32B 109.7 . .
H32A C32 H32B 108.2 . .
C34 C33 C38 119.4(7) . .
C34 C33 C32 120.4(8) . .
C38 C33 C32 120.1(7) . .
C33 C34 C35 120.2(8) . .
C33 C34 H34A 119.9 . .
C35 C34 H34A 119.9 . .
C34 C35 C36 120.9(7) . .
C34 C35 H35A 119.5 . .
C36 C35 H35A 119.5 . .
C35 C36 C37 118.4(7) . .
C35 C36 C20 120.2(7) . 2_666
C37 C36 C20 121.1(7) . 2_666
C38 C37 C36 120.3(7) . .
C38 C37 H37A 119.8 . .
C36 C37 H37A 119.8 . .
C37 C38 C33 120.6(7) . .
C37 C38 H38A 119.7 . .
C33 C38 H38A 119.7 . .
C40 C39 C43 120.7(7) . 2_665
C40 C39 H39A 119.6 . .
C43 C39 H39A 119.6 2_665 .
C39 C40 C41 119.6(6) . .
C39 C40 H40A 120.2 . .
C41 C40 H40A 120.2 . .
C42 C41 C40 122.0(6) . .
C42 C41 S1 119.3(5) . .
C40 C41 S1 118.5(5) . .
C41 C42 C43 119.6(6) . .
C41 C42 H42A 120.2 . .
C43 C42 H42A 120.2 . .
C39 C43 C43 119.6(7) 2_665 2_665
C39 C43 C42 122.0(6) 2_665 .
C43 C43 C42 118.4(7) 2_665 .
C45 C44 C48 119.4(7) . 2_666
C45 C44 H44A 120.3 . .
C48 C44 H44A 120.3 2_666 .
C44 C45 C46 120.8(7) . .
C44 C45 H45A 119.6 . .
C46 C45 H45A 119.6 . .
C47 C46 C45 121.1(7) . .
C47 C46 S2 119.6(6) . .
C45 C46 S2 119.3(6) . .
C46 C47 C48 120.0(7) . .
C46 C47 H47A 120.0 . .
C48 C47 H47A 120.0 . .
C48 C48 C44 119.8(8) 2_666 2_666
C48 C48 C47 118.9(8) 2_666 .
C44 C48 C47 121.3(7) 2_666 .
C50 C49 C58 120.0 . .
C50 C49 S3 124.9(7) . .
C58 C49 S3 115.1(7) . .
C51 C50 C49 120.0 . .
C51 C50 H50A 120.0 . .
C49 C50 H50A 120.0 . .
C50 C51 C52 120.0 . .
C50 C51 H51A 120.0 . .
C52 C51 H51A 120.0 . .
C57 C52 C51 120.0 . .
C57 C52 C53 120.3(8) . .
C51 C52 C53 119.7(8) . .
C52 C57 C58 120.0 . .
C52 C57 C56 119.1(8) . .
C58 C57 C56 120.9(8) . .
C57 C58 C49 120.0 . .
C57 C58 H58A 120.0 . .
C49 C58 H58A 120.0 . .
C54 C53 C52 118.8(9) . .
C54 C53 H53A 120.6 . .
C52 C53 H53A 120.6 . .
C53 C54 C55 121.8(9) . .
C53 C54 S4 113.0(10) . .
C55 C54 S4 125.3(10) . .
C54 C55 C56 119.1(10) . .
C54 C55 H55A 120.4 . .
C56 C55 H55A 120.4 . .
C57 C56 C55 120.8(10) . .
C57 C56 H56A 119.6 . .
C55 C56 H56A 119.6 . .
C50A C49A C58A 120.0 . .
C50A C49A S3 120.4(4) . .
C58A C49A S3 119.4(4) . .
C51A C50A C49A 120.0 . .
C51A C50A H50B 120.0 . .
C49A C50A H50B 120.0 . .
C50A C51A C52A 120.0 . .
C50A C51A H51B 120.0 . .
C52A C51A H51B 120.0 . .
C51A C52A C57A 120.0 . .
C51A C52A C53A 120.5(6) . .
C57A C52A C53A 119.5(6) . .
C58A C57A C52A 120.0 . .
C58A C57A C56A 120.0(6) . .
C52A C57A C56A 119.9(6) . .
C57A C58A C49A 120.0 . .
C57A C58A H58B 120.0 . .
C49A C58A H58B 120.0 . .
C54A C53A C52A 120.4(7) . .
C54A C53A H53B 119.8 . .
C52A C53A H53B 119.8 . .
C53A C54A C55A 120.6(7) . .
C53A C54A S4 118.1(7) . .
C55A C54A S4 121.3(7) . .
C56A C55A C54A 119.5(8) . .
C56A C55A H55B 120.2 . .
C54A C55A H55B 120.2 . .
C55A C56A C57A 120.1(7) . .
C55A C56A H56B 120.0 . .
C57A C56A H56B 120.0 . .

loop_
_geom_bond_atom_site_label_1
_geom_bond_atom_site_label_2
_geom_bond_distance
_geom_bond_site_symmetry_2
N1 C2 1.334(8) .
N1 C3 1.373(9) .
N1 C1 1.476(8) .
N2 C2 1.331(9) .
N2 C4 1.373(9) .
N2 C5 1.419(8) .
N3 C5 1.321(9) .
N3 C9 1.338(8) .
N4 C10 1.345(8) .
N4 C11 1.351(9) .
N4 C9 1.416(9) .
N5 C10 1.306(8) .
N5 C12 1.368(8) .
N5 C13 1.460(8) .
N6 C21 1.295(9) .
N6 C22 1.367(9) .
N6 C20 1.468(9) .
N7 C21 1.351(9) .
N7 C23 1.360(9) .
N7 C24 1.383(10) .
N8 C28 1.312(9) .
N8 C24 1.354(9) .
N9 C29 1.336(10) .
N9 C30 1.381(10) .
N9 C28 1.458(9) .
N10 C29 1.323(9) .
N10 C31 1.355(10) .
N10 C32 1.506(10) .
S1 O2 1.436(6) .
S1 O1 1.440(5) .
S1 O3 1.462(5) .
S1 C41 1.781(6) .
S2 O4 1.432(6) .
S2 O6 1.447(6) .
S2 O5 1.458(5) .
S2 C46 1.779(7) .
S3 O8 1.438(6) .
S3 O7 1.460(6) .
S3 O9 1.463(6) .
S3 C49A 1.755(5) .
S3 C49 1.833(7) .
S4 O12 1.422(5) .
S4 O10 1.449(6) .
S4 O11 1.455(6) .
S4 C54 1.772(8) .
S4 C54A 1.796(7) .
C1 C17 1.503(9) 2_665
C1 H1A 0.9700 .
C1 H1B 0.9700 .
C2 H2A 0.9300 .
C3 C4 1.324(9) .
C3 H3A 0.9300 .
C4 H4A 0.9300 .
C5 C6 1.375(10) .
C6 C7 1.373(9) .
C6 H6A 0.9300 .
C7 C8 1.392(10) .
C7 H7A 0.9300 .
C8 C9 1.363(10) .
C8 H8A 0.9300 .
C10 H10A 0.9300 .
C11 C12 1.333(10) .
C11 H11A 0.9300 .
C12 H12A 0.9300 .
C13 C14 1.509(9) .
C13 H13A 0.9700 .
C13 H13B 0.9700 .
C14 C15 1.368(9) .
C14 C19 1.388(9) .
C15 C16 1.382(9) .
C15 H15A 0.9300 .
C16 C17 1.379(9) .
C16 H16A 0.9300 .
C17 C18 1.389(10) .
C17 C1 1.503(9) 2_665
C18 C19 1.363(9) .
C18 H18A 0.9300 .
C19 H19A 0.9300 .
C20 C36 1.495(10) 2_666
C20 H20A 0.9700 .
C20 H20B 0.9700 .
C21 H21A 0.9300 .
C22 C23 1.346(11) .
C22 H22A 0.9300 .
C23 H23A 0.9300 .
C24 C25 1.379(11) .
C25 C26 1.359(11) .
C25 H25A 0.9300 .
C26 C27 1.367(10) .
C26 H26A 0.9300 .
C27 C28 1.351(11) .
C27 H27A 0.9300 .
C29 H29A 0.9300 .
C30 C31 1.363(11) .
C30 H30A 0.9300 .
C31 H31A 0.9300 .
C32 C33 1.508(11) .
C32 H32A 0.9700 .
C32 H32B 0.9700 .
C33 C34 1.369(10) .
C33 C38 1.381(11) .
C34 C35 1.380(10) .
C34 H34A 0.9300 .
C35 C36 1.383(10) .
C35 H35A 0.9300 .
C36 C37 1.389(10) .
C36 C20 1.495(10) 2_666
C37 C38 1.376(11) .
C37 H37A 0.9300 .
C38 H38A 0.9300 .
C39 C40 1.361(9) .
C39 C43 1.414(9) 2_665
C39 H39A 0.9300 .
C40 C41 1.393(9) .
C40 H40A 0.9300 .
C41 C42 1.362(9) .
C42 C43 1.427(9) .
C42 H42A 0.9300 .
C43 C39 1.414(9) 2_665
C43 C43 1.411(13) 2_665
C44 C45 1.372(10) .
C44 C48 1.423(10) 2_666
C44 H44A 0.9300 .
C45 C46 1.382(10) .
C45 H45A 0.9300 .
C46 C47 1.363(10) .
C47 C48 1.427(9) .
C47 H47A 0.9300 .
C48 C48 1.392(14) 2_666
C48 C44 1.423(10) 2_666
C49 C50 1.3900 .
C49 C58 1.3900 .
C50 C51 1.3900 .
C50 H50A 0.9300 .
C51 C52 1.3900 .
C51 H51A 0.9300 .
C52 C57 1.3900 .
C52 C53 1.415(13) .
C57 C58 1.3900 .
C57 C56 1.382(12) .
C58 H58A 0.9300 .
C53 C54 1.363(15) .
C53 H53A 0.9300 .
C54 C55 1.380(14) .
C55 C56 1.393(14) .
C55 H55A 0.9300 .
C56 H56A 0.9300 .
C49A C50A 1.3900 .
C49A C58A 1.3900 .
C50A C51A 1.3900 .
C50A H50B 0.9300 .
C51A C52A 1.3900 .
C51A H51B 0.9300 .
C52A C57A 1.3900 .
C52A C53A 1.401(9) .
C57A C58A 1.3900 .
C57A C56A 1.411(10) .
C58A H58B 0.9300 .
C53A C54A 1.374(12) .
C53A H53B 0.9300 .
C54A C55A 1.405(12) .
C55A C56A 1.381(12) .
C55A H55B 0.9300 .
C56A H56B 0.9300 .

loop_
_geom_torsion_atom_site_label_1
_geom_torsion_atom_site_label_2
_geom_torsion_atom_site_label_3
_geom_torsion_atom_site_label_4
_geom_torsion
_geom_torsion_site_symmetry_1
_geom_torsion_site_symmetry_4
C2 N1 C1 C17 -86.5(8) . 2_665
C3 N1 C1 C17 84.6(8) . 2_665
C3 N1 C2 N2 1.7(8) . .
C1 N1 C2 N2 174.1(6) . .
C4 N2 C2 N1 -1.3(8) . .
C5 N2 C2 N1 178.9(6) . .
C2 N1 C3 C4 -1.4(8) . .
C1 N1 C3 C4 -173.7(6) . .
N1 C3 C4 N2 0.6(8) . .
C2 N2 C4 C3 0.4(8) . .
C5 N2 C4 C3 -179.8(6) . .
C9 N3 C5 C6 0.8(10) . .
C9 N3 C5 N2 179.5(6) . .
C2 N2 C5 N3 175.9(6) . .
C4 N2 C5 N3 -3.9(10) . .
C2 N2 C5 C6 -5.3(11) . .
C4 N2 C5 C6 175.0(7) . .
N3 C5 C6 C7 -0.5(11) . .
N2 C5 C6 C7 -179.1(6) . .
C5 C6 C7 C8 0.6(11) . .
C6 C7 C8 C9 -1.1(11) . .
C5 N3 C9 C8 -1.3(10) . .
C5 N3 C9 N4 177.9(6) . .
C7 C8 C9 N3 1.5(11) . .
C7 C8 C9 N4 -177.7(6) . .
C10 N4 C9 N3 -162.5(6) . .
C11 N4 C9 N3 15.3(9) . .
C10 N4 C9 C8 16.8(11) . .
C11 N4 C9 C8 -165.5(7) . .
C12 N5 C10 N4 -0.6(7) . .
C13 N5 C10 N4 -172.5(5) . .
C11 N4 C10 N5 0.2(7) . .
C9 N4 C10 N5 178.3(6) . .
C10 N4 C11 C12 0.2(8) . .
C9 N4 C11 C12 -177.8(6) . .
N4 C11 C12 N5 -0.6(8) . .
C10 N5 C12 C11 0.8(8) . .
C13 N5 C12 C11 172.7(6) . .
C10 N5 C13 C14 80.2(8) . .
C12 N5 C13 C14 -90.4(8) . .
N5 C13 C14 C15 -95.2(7) . .
N5 C13 C14 C19 79.6(8) . .
C19 C14 C15 C16 -4.0(10) . .
C13 C14 C15 C16 171.0(6) . .
C14 C15 C16 C17 1.3(11) . .
C15 C16 C17 C18 1.4(10) . .
C15 C16 C17 C1 -171.5(6) . 2_665
C16 C17 C18 C19 -1.5(10) . .
C1 C17 C18 C19 171.5(6) 2_665 .
C17 C18 C19 C14 -1.1(10) . .
C15 C14 C19 C18 3.8(10) . .
C13 C14 C19 C18 -171.0(6) . .
C21 N6 C20 C36 78.0(8) . 2_666
C22 N6 C20 C36 -90.6(8) . 2_666
C22 N6 C21 N7 -0.2(8) . .
C20 N6 C21 N7 -170.2(6) . .
C23 N7 C21 N6 -0.4(8) . .
C24 N7 C21 N6 174.7(6) . .
C21 N6 C22 C23 0.7(9) . .
C20 N6 C22 C23 170.8(6) . .
N6 C22 C23 N7 -0.9(8) . .
C21 N7 C23 C22 0.8(8) . .
C24 N7 C23 C22 -174.3(7) . .
C28 N8 C24 C25 -1.4(11) . .
C28 N8 C24 N7 177.3(6) . .
C21 N7 C24 N8 -165.8(6) . .
C23 N7 C24 N8 8.5(10) . .
C21 N7 C24 C25 12.9(11) . .
C23 N7 C24 C25 -172.9(7) . .
N8 C24 C25 C26 2.7(12) . .
N7 C24 C25 C26 -175.9(7) . .
C24 C25 C26 C27 -1.0(12) . .
C25 C26 C27 C28 -1.8(12) . .
C24 N8 C28 C27 -1.7(11) . .
C24 N8 C28 N9 -179.2(6) . .
C26 C27 C28 N8 3.3(13) . .
C26 C27 C28 N9 -179.4(7) . .
C29 N9 C28 N8 179.4(7) . .
C30 N9 C28 N8 -0.3(10) . .
C29 N9 C28 C27 1.8(11) . .
C30 N9 C28 C27 -177.9(7) . .
C31 N10 C29 N9 -0.1(9) . .
C32 N10 C29 N9 173.2(6) . .
C30 N9 C29 N10 0.2(8) . .
C28 N9 C29 N10 -179.5(6) . .
C29 N9 C30 C31 -0.2(8) . .
C28 N9 C30 C31 179.5(6) . .
C29 N10 C31 C30 0.0(9) . .
C32 N10 C31 C30 -172.9(7) . .
N9 C30 C31 N10 0.1(8) . .
C29 N10 C32 C33 -84.9(9) . .
C31 N10 C32 C33 87.2(9) . .
N10 C32 C33 C34 -88.7(8) . .
N10 C32 C33 C38 88.6(9) . .
C38 C33 C34 C35 -3.9(11) . .
C32 C33 C34 C35 173.4(7) . .
C33 C34 C35 C36 1.3(11) . .
C34 C35 C36 C37 1.3(11) . .
C34 C35 C36 C20 -173.0(7) . 2_666
C35 C36 C37 C38 -1.3(11) . .
C20 C36 C37 C38 172.9(7) 2_666 .
C36 C37 C38 C33 -1.2(12) . .
C34 C33 C38 C37 3.8(12) . .
C32 C33 C38 C37 -173.4(7) . .
C43 C39 C40 C41 -0.9(10) 2_665 .
C39 C40 C41 C42 0.6(10) . .
C39 C40 C41 S1 176.7(5) . .
O2 S1 C41 C42 -16.9(6) . .
O1 S1 C41 C42 -139.0(5) . .
O3 S1 C41 C42 102.2(6) . .
O2 S1 C41 C40 167.0(5) . .
O1 S1 C41 C40 44.8(6) . .
O3 S1 C41 C40 -74.0(6) . .
C40 C41 C42 C43 -0.5(10) . .
S1 C41 C42 C43 -176.5(5) . .
C41 C42 C43 C39 179.7(6) . 2_665
C41 C42 C43 C43 0.6(11) . 2_665
C48 C44 C45 C46 0.7(10) 2_666 .
C44 C45 C46 C47 -0.4(11) . .
C44 C45 C46 S2 -178.9(5) . .
O4 S2 C46 C47 18.8(7) . .
O6 S2 C46 C47 142.1(6) . .
O5 S2 C46 C47 -100.5(6) . .
O4 S2 C46 C45 -162.6(6) . .
O6 S2 C46 C45 -39.3(7) . .
O5 S2 C46 C45 78.0(6) . .
C45 C46 C47 C48 -0.1(10) . .
S2 C46 C47 C48 178.5(5) . .
C46 C47 C48 C48 0.2(12) . 2_666
C46 C47 C48 C44 -179.7(6) . 2_666
O8 S3 C49 C50 -118.4(9) . .
O7 S3 C49 C50 -2.0(10) . .
O9 S3 C49 C50 114.5(9) . .
C49A S3 C49 C50 170(3) . .
O8 S3 C49 C58 61.1(10) . .
O7 S3 C49 C58 177.5(8) . .
O9 S3 C49 C58 -66.0(10) . .
C49A S3 C49 C58 -10(2) . .
C58 C49 C50 C51 0.0 . .
S3 C49 C50 C51 179.5(15) . .
C49 C50 C51 C52 0.0 . .
C50 C51 C52 C57 0.0 . .
C50 C51 C52 C53 -179(2) . .
C51 C52 C57 C58 0.0 . .
C53 C52 C57 C58 179(2) . .
C51 C52 C57 C56 -177.1(17) . .
C53 C52 C57 C56 1.7(19) . .
C52 C57 C58 C49 0.0 . .
C56 C57 C58 C49 177.1(17) . .
C50 C49 C58 C57 0.0 . .
S3 C49 C58 C57 -179.5(14) . .
C57 C52 C53 C54 1(3) . .
C51 C52 C53 C54 180(2) . .
C52 C53 C54 C55 -2(4) . .
C52 C53 C54 S4 177.0(18) . .
O12 S4 C54 C53 -30(3) . .
O10 S4 C54 C53 96(2) . .
O11 S4 C54 C53 -149(2) . .
C54A S4 C54 C53 -6(2) . .
O12 S4 C54 C55 149(2) . .
O10 S4 C54 C55 -85(3) . .
O11 S4 C54 C55 30(3) . .
C54A S4 C54 C55 174(6) . .
C53 C54 C55 C56 1(4) . .
S4 C54 C55 C56 -177.9(19) . .
C52 C57 C56 C55 -3(2) . .
C58 C57 C56 C55 -179.9(16) . .
C54 C55 C56 C57 1(3) . .
O8 S3 C49A C50A 55.2(6) . .
O7 S3 C49A C50A 177.8(4) . .
O9 S3 C49A C50A -61.3(6) . .
C49 S3 C49A C50A 169(3) . .
O8 S3 C49A C58A -120.2(6) . .
O7 S3 C49A C58A 2.3(8) . .
O9 S3 C49A C58A 123.3(6) . .
C49 S3 C49A C58A -6(2) . .
C58A C49A C50A C51A 0.0 . .
S3 C49A C50A C51A -175.4(9) . .
C49A C50A C51A C52A 0.0 . .
C50A C51A C52A C57A 0.0 . .
C50A C51A C52A C53A 178.7(11) . .
C51A C52A C57A C58A 0.0 . .
C53A C52A C57A C58A -178.8(11) . .
C51A C52A C57A C56A -178.7(10) . .
C53A C52A C57A C56A 2.6(11) . .
C52A C57A C58A C49A 0.0 . .
C56A C57A C58A C49A 178.7(10) . .
C50A C49A C58A C57A 0.0 . .
S3 C49A C58A C57A 175.5(9) . .
C51A C52A C53A C54A 179.1(11) . .
C57A C52A C53A C54A -2.1(16) . .
C52A C53A C54A C55A 1(2) . .
C52A C53A C54A S4 -179.3(10) . .
O12 S4 C54A C53A 151.6(12) . .
O10 S4 C54A C53A -91.0(13) . .
O11 S4 C54A C53A 32.2(14) . .
C54 S4 C54A C53A -7(3) . .
O12 S4 C54A C55A -28.4(15) . .
O10 S4 C54A C55A 89.1(14) . .
O11 S4 C54A C55A -147.7(12) . .
C54 S4 C54A C55A 173(5) . .
C53A C54A C55A C56A 0(2) . .
S4 C54A C55A C56A -179.6(11) . .
C54A C55A C56A C57A 0(2) . .
C58A C57A C56A C55A 179.8(10) . .
C52A C57A C56A C55A -1.5(15) . .
